data_7009811
loop_
_publ_author_name
'Durran, Sean E.'
'Smith, Martin B.'
'Slawin, Alexandra M. Z.'
'Steed, Jonathan W.'

_publ_section_title
;
 The synthesis and co-ordination chemistry of new functionalised
 pyridylphosphines derived from Ph2PCH2OH&#x200A;&#x2020;
;
_journal_issue 16
_journal_name_full 'Journal of the Chemical Society, Dalton Transactions'
_journal_page_first 2771
_journal_paper_doi 10.1039/b003759l
_journal_year 2000
_chemical_compound_source -
_chemical_formula_analytical 'C29 H32 Cl5 N2 P Ru '
_chemical_formula_moiety 'C28 H31 Cl N2 P Ru.Cl.C H Cl3'
_chemical_formula_structural 'C29 H32 Cl5 N2 P Ru '
_chemical_formula_sum 'C29 H32 Cl5 N2 P Ru'
_chemical_formula_weight 717.89
_space_group_IT_number 14
_symmetry_cell_setting monoclinic
_symmetry_Int_Tables_number 14
_symmetry_space_group_name_Hall '-P 2ybc'
_symmetry_space_group_name_H-M 'P 1 21/c 1'
_cell_angle_alpha 90
_cell_angle_beta 101.96(2)
_cell_angle_gamma 90
_cell_formula_units_Z 4
_cell_length_a 10.980(2)
_cell_length_b 12.228(3)
_cell_length_c 24.194(3)
_cell_measurement_reflns_used 20
_cell_measurement_temperature 293.2
_cell_measurement_theta_max 8.3
_cell_measurement_theta_min 7.0
_cell_volume 3177.9(11)
_computing_cell_refinement 'MSC/AFC Diffractometer Control'
_computing_data_collection 'MSC/AFC Diffractometer Control'
_computing_data_reduction 'teXsan (MSC, 1992-1997)'
_computing_publication_material 'teXsan (MSC, 1992-1997)'
_computing_structure_refinement 'teXsan (MSC, 1992-1997)'
_computing_structure_solution
;
SIR92 (Altomare, et. al. 1993)
;
_diffrn_ambient_temperature 293.2
_diffrn_measurement_device_type 'Rigaku AFC7S'
_diffrn_measurement_method \w
_diffrn_orient_matrix_UB_11 -0.08448
_diffrn_orient_matrix_UB_12 0.02677
_diffrn_orient_matrix_UB_13 -0.01884
_diffrn_orient_matrix_UB_21 0.01636
_diffrn_orient_matrix_UB_22 -0.02239
_diffrn_orient_matrix_UB_23 -0.03754
_diffrn_orient_matrix_UB_31 -0.03553
_diffrn_orient_matrix_UB_32 -0.07396
_diffrn_orient_matrix_UB_33 0.00455
_diffrn_radiation_detector 'scintillation counter'
_diffrn_radiation_monochromator graphite
_diffrn_radiation_source 'X-ray tube'
_diffrn_radiation_type 'Mo K\a'
_diffrn_radiation_wavelength 0.7107
_diffrn_reflns_av_R_equivalents 0.04346
_diffrn_reflns_av_sigmaI/netI 0.130
_diffrn_reflns_limit_h_max 13
_diffrn_reflns_limit_h_min 0
_diffrn_reflns_limit_k_max 14
_diffrn_reflns_limit_k_min 0
_diffrn_reflns_limit_l_max 28
_diffrn_reflns_limit_l_min -28
_diffrn_reflns_number 6198
_diffrn_reflns_reduction_process 'Lp corrections applied'
_diffrn_reflns_theta_max 25.00
_diffrn_reflns_theta_min 2.53
_diffrn_standards_decay_% -0.09
_diffrn_standards_interval_count 150
_diffrn_standards_number 3
_exptl_absorpt_coefficient_mu 0.985
_exptl_absorpt_correction_T_max 1.000
_exptl_absorpt_correction_T_min 0.833
_exptl_absorpt_correction_type
;
\y scans (North,Phillips & Matthews, 1968)
;
_exptl_crystal_colour orange
_exptl_crystal_density_diffrn 1.500
_exptl_crystal_density_meas ?
_exptl_crystal_description plate
_exptl_crystal_F_000 1456.00
_exptl_crystal_size_max 0.30
_exptl_crystal_size_mid 0.25
_exptl_crystal_size_min 0.10
_refine_diff_density_max 0.84
_refine_diff_density_min -0.60
_refine_ls_abs_structure_details -
_refine_ls_abs_structure_Flack -
_refine_ls_extinction_coef 0.00000002(2)
_refine_ls_extinction_expression 'equ(3) Acta Cryst.(1968) A24, p213.'
_refine_ls_extinction_method 'Zachariasen (1967)'
_refine_ls_goodness_of_fit_all 1.635
_refine_ls_goodness_of_fit_ref 1.635
_refine_ls_hydrogen_treatment noref
_refine_ls_matrix_type full
_refine_ls_number_constraints 0
_refine_ls_number_parameters 344
_refine_ls_number_reflns 2570
_refine_ls_number_restraints 0
_refine_ls_R_factor_all 0.0397
_refine_ls_R_factor_gt 0.0397
_refine_ls_shift/esd_max 0.0130
_refine_ls_shift/esd_mean 0.0130
_refine_ls_structure_factor_coef F
_refine_ls_weighting_details 'w = 1/[\s^2^(Fo) + 0.00000|Fo|^2^]'
_refine_ls_weighting_scheme calc
_refine_ls_wR_factor_all 0.0382
_refine_ls_wR_factor_ref 0.0382
_reflns_number_gt 2570
_reflns_number_total 5873
_reflns_threshold_expression I>3.00\s(I)
_cod_data_source_file b003759l.txt
_cod_data_source_block 6d
_cod_depositor_comments
;
The following automatic conversions were performed:

'_refine_ls_weighting_scheme' value 'w = 1/[\s^2^(Fo) +
0.00000|Fo|^2^]' was changed to 'calc'. New tag
'_refine_ls_weighting_details' was created. The value of the new tag
was set to 'w = 1/[\s^2^(Fo) + 0.00000|Fo|^2^]'.

Automatic conversion script
Id: cif_fix_values 3143 2015-03-26 13:38:13Z robertas 

The following automatic conversions were performed:
data name '_geom_bond_atom_site_label_D' replaced with
'_geom_hbond_atom_site_label_D' as specified in the replacement file
'/home/antanas/src/cod-tools/trunk/data/replacement-values/replacement_tags.lst'.

data
name '_geom_bond_atom_site_label_H' replaced with
'_geom_hbond_atom_site_label_H' as specified in the replacement file
'/home/antanas/src/cod-tools/trunk/data/replacement-values/replacement_tags.lst'.

data
name '_geom_contact_atom_site_label_a' replaced with
'_geom_hbond_atom_site_label_A' as specified in the replacement file
'/home/antanas/src/cod-tools/trunk/data/replacement-values/replacement_tags.lst'.

data
name '_geom_bond_distance_DH' replaced with '_geom_hbond_distance_DH'
as specified in the replacement file
'/home/antanas/src/cod-tools/trunk/data/replacement-values/replacement_tags.lst'.

data
name '_geom_contact_distance_HA' replaced with
'_geom_hbond_distance_HA' as specified in the replacement file
'/home/antanas/src/cod-tools/trunk/data/replacement-values/replacement_tags.lst'.

data
name '_geom_contact_distance_DA' replaced with
'_geom_hbond_distance_DA' as specified in the replacement file
'/home/antanas/src/cod-tools/trunk/data/replacement-values/replacement_tags.lst'.

data
name '_geom_angle_DHA' replaced with '_geom_hbond_angle_DHA' as
specified in the replacement file
'/home/antanas/src/cod-tools/trunk/data/replacement-values/replacement_tags.lst'.

data
name '_geom_contact_site_symmetry_A' replaced with
'_geom_hbond_site_symmetry_A' as specified in the replacement file
'/home/antanas/src/cod-tools/trunk/data/replacement-values/replacement_tags.lst'.

Automatic conversion script
Id: cif_correct_tags 5005 2017-03-03 11:38:54Z antanas 
;
_cod_original_cell_volume 3178(1)
_cod_original_sg_symbol_H-M 'P 21/c     '
_cod_original_formula_sum 'C29 H32 Cl5 N2 P Ru '
_cod_database_code 7009811

loop_
_symmetry_equiv_pos_as_xyz
'   +x,   +y,   +z'
'   -x,1/2+y,1/2-z'
'   -x,   -y,   -z'
'   +x,1/2-y,1/2+z'

loop_
_atom_site_label
_atom_site_fract_x
_atom_site_fract_y
_atom_site_fract_z
_atom_site_U_iso_or_equiv
_atom_site_occupancy
_atom_site_refinement_flags
_atom_site_adp_type
_atom_site_calc_flag
_atom_site_calc_attached_atom
Ru(1) 0.22490(6) 0.34592(5) 0.80022(3) 0.0359(2) 1.000 . Uani d ?
Cl(1) 0.0269(2) 0.2617(2) 0.7694(1) 0.0586(7) 1.000 . Uani d ?
Cl(2) 0.6240(2) -0.0232(2) 0.8999(1) 0.0741(9) 1.000 . Uani d ?
Cl(3) 0.3219(6) -0.1415(4) 0.9555(2) 0.246(3) 1.000 . Uani d ?
Cl(4) 0.1770(4) -0.2385(5) 1.0232(2) 0.259(3) 1.000 . Uani d ?
Cl(5) 0.0807(5) -0.0702(4) 0.9506(2) 0.247(3) 1.000 . Uani d ?
P(1) 0.3121(2) 0.1979(2) 0.76468(9) 0.0397(6) 1.000 . Uani d ?
N(1) 0.2272(6) 0.2557(5) 0.8771(3) 0.047(2) 1.000 . Uani d ?
N(7) 0.3861(6) 0.1307(5) 0.8736(3) 0.053(2) 1.000 . Uani d ?
C(2) 0.3137(7) 0.1861(6) 0.9037(4) 0.050(3) 1.000 . Uani d ?
C(3) 0.3339(8) 0.1723(8) 0.9628(4) 0.068(3) 1.000 . Uani d ?
C(4) 0.259(1) 0.2214(9) 0.9932(4) 0.081(4) 1.000 . Uani d ?
C(5) 0.160(1) 0.2832(9) 0.9640(4) 0.085(4) 1.000 . Uani d ?
C(6) 0.1465(8) 0.2993(8) 0.9072(4) 0.070(3) 1.000 . Uani d ?
C(8) 0.3331(7) 0.0901(6) 0.8180(4) 0.049(3) 1.000 . Uani d ?
C(9) 0.2253(7) 0.1346(6) 0.7009(3) 0.042(2) 1.000 . Uani d ?
C(10) 0.2311(7) 0.0219(6) 0.6919(4) 0.052(3) 1.000 . Uani d ?
C(11) 0.1640(9) -0.0251(7) 0.6427(5) 0.070(4) 1.000 . Uani d ?
C(12) 0.0942(9) 0.0390(8) 0.6017(4) 0.066(3) 1.000 . Uani d ?
C(13) 0.0884(9) 0.1477(9) 0.6090(4) 0.077(4) 1.000 . Uani d ?
C(14) 0.1538(8) 0.1952(7) 0.6583(4) 0.061(3) 1.000 . Uani d ?
C(15) 0.4661(7) 0.2198(6) 0.7490(3) 0.043(3) 1.000 . Uani d ?
C(16) 0.5736(7) 0.2010(6) 0.7898(4) 0.051(3) 1.000 . Uani d ?
C(17) 0.6885(8) 0.2264(7) 0.7772(4) 0.065(3) 1.000 . Uani d ?
C(18) 0.6964(9) 0.2695(8) 0.7260(5) 0.072(4) 1.000 . Uani d ?
C(19) 0.5897(9) 0.2886(7) 0.6863(4) 0.064(3) 1.000 . Uani d ?
C(20) 0.4745(7) 0.2645(6) 0.6971(4) 0.052(3) 1.000 . Uani d ?
C(21) 0.1714(7) 0.4874(6) 0.7422(3) 0.043(3) 1.000 . Uani d ?
C(22) 0.2977(7) 0.4615(6) 0.7449(3) 0.042(3) 1.000 . Uani d ?
C(23) 0.3815(6) 0.4543(6) 0.7973(3) 0.039(2) 1.000 . Uani d ?
C(24) 0.3455(7) 0.4751(6) 0.8483(3) 0.043(3) 1.000 . Uani d ?
C(25) 0.2199(8) 0.5082(6) 0.8451(3) 0.047(3) 1.000 . Uani d ?
C(26) 0.1354(7) 0.5135(6) 0.7940(4) 0.046(3) 1.000 . Uani d ?
C(27) 0.0812(8) 0.4921(7) 0.6874(4) 0.058(3) 1.000 . Uani d ?
C(28) 0.4324(8) 0.4696(7) 0.9059(4) 0.057(3) 1.000 . Uani d ?
C(29) 0.5446(8) 0.3983(8) 0.9080(4) 0.079(4) 1.000 . Uani d ?
C(30) 0.471(1) 0.5849(9) 0.9245(4) 0.117(5) 1.000 . Uani d ?
C(40) 0.208(1) -0.121(1) 0.9932(5) 0.106(5) 1.000 . Uani d ?
H(3) 0.4009 0.1280 0.9814 0.081 1.000 . Uiso c ?
H(4) 0.2735 0.2138 1.0331 0.097 1.000 . Uiso c ?
H(5) 0.1017 0.3142 0.9836 0.102 1.000 . Uiso c ?
H(6) 0.0787 0.3421 0.8879 0.084 1.000 . Uiso c ?
H(7n) 0.4612 0.0875 0.8988 0.070 1.000 . Uiso c ?
H(8b) 0.3869 0.0359 0.8082 0.059 1.000 . Uiso c ?
H(8a) 0.2543 0.0584 0.8185 0.059 1.000 . Uiso c ?
H(10) 0.2815 -0.0228 0.7197 0.063 1.000 . Uiso c ?
H(11) 0.1665 -0.1020 0.6376 0.084 1.000 . Uiso c ?
H(12) 0.0497 0.0065 0.5678 0.079 1.000 . Uiso c ?
H(13) 0.0395 0.1918 0.5805 0.092 1.000 . Uiso c ?
H(14) 0.1492 0.2722 0.6629 0.074 1.000 . Uiso c ?
H(16) 0.5687 0.1714 0.8256 0.061 1.000 . Uiso c ?
H(17) 0.7625 0.2134 0.8047 0.078 1.000 . Uiso c ?
H(18) 0.7752 0.2862 0.7179 0.086 1.000 . Uiso c ?
H(19) 0.5954 0.3191 0.6508 0.076 1.000 . Uiso c ?
H(20) 0.4013 0.2782 0.6693 0.063 1.000 . Uiso c ?
H(22) 0.3265 0.4490 0.7110 0.050 1.000 . Uiso c ?
H(23) 0.4654 0.4345 0.7980 0.047 1.000 . Uiso c ?
H(25) 0.1934 0.5272 0.8788 0.057 1.000 . Uiso c ?
H(26) 0.0520 0.5349 0.7934 0.055 1.000 . Uiso c ?
H(27a) 0.0515 0.5649 0.6806 0.069 1.000 . Uiso c ?
H(27b) 0.1210 0.4698 0.6580 0.069 1.000 . Uiso c ?
H(27c) 0.0132 0.4447 0.6886 0.069 1.000 . Uiso c ?
H(28) 0.3867 0.4407 0.9318 0.068 1.000 . Uiso c ?
H(29b) 0.5188 0.3246 0.9006 0.094 1.000 . Uiso c ?
H(29c) 0.5972 0.4030 0.9444 0.094 1.000 . Uiso c ?
H(29a) 0.5888 0.4220 0.8804 0.094 1.000 . Uiso c ?
H(30b) 0.5408 0.5823 0.9553 0.140 1.000 . Uiso c ?
H(30c) 0.4040 0.6211 0.9360 0.140 1.000 . Uiso c ?
H(30a) 0.4934 0.6236 0.8940 0.140 1.000 . Uiso c ?
H(40) 0.2367 -0.0693 1.0222 0.127 1.000 . Uiso c ?

loop_
_atom_site_aniso_label
_atom_site_aniso_U_11
_atom_site_aniso_U_22
_atom_site_aniso_U_33
_atom_site_aniso_U_12
_atom_site_aniso_U_13
_atom_site_aniso_U_23
Ru(1) 0.0364(3) 0.0326(3) 0.0408(4) 0.0037(4) 0.0123(3) 0.0070(4)
Cl(1) 0.040(1) 0.056(1) 0.080(2) -0.007(1) 0.013(1) 0.007(1)
Cl(2) 0.083(2) 0.083(2) 0.049(2) 0.027(1) 0.000(1) 0.005(1)
Cl(3) 0.321(7) 0.223(6) 0.235(6) 0.037(5) 0.155(5) -0.069(5)
Cl(4) 0.183(5) 0.254(6) 0.288(7) -0.091(4) -0.070(4) 0.143(5)
Cl(5) 0.235(5) 0.169(5) 0.256(6) 0.034(4) -0.138(5) -0.013(4)
P(1) 0.040(1) 0.033(1) 0.046(1) 0.0032(9) 0.009(1) 0.004(1)
N(1) 0.048(4) 0.046(4) 0.049(5) 0.008(3) 0.017(4) 0.015(4)
N(7) 0.056(4) 0.051(5) 0.049(5) 0.018(4) 0.003(4) 0.011(4)
C(2) 0.053(5) 0.039(5) 0.056(6) 0.002(4) 0.006(5) 0.018(4)
C(3) 0.077(7) 0.070(7) 0.051(6) 0.007(6) 0.001(5) 0.019(6)
C(4) 0.116(9) 0.083(8) 0.052(7) 0.013(7) 0.038(7) 0.022(6)
C(5) 0.104(9) 0.091(8) 0.075(8) 0.031(7) 0.052(7) 0.028(7)
C(6) 0.072(6) 0.075(7) 0.075(7) 0.026(5) 0.044(6) 0.029(6)
C(8) 0.050(5) 0.038(5) 0.060(6) 0.005(4) 0.014(4) 0.007(5)
C(9) 0.040(4) 0.037(5) 0.052(5) -0.001(4) 0.016(4) -0.001(4)
C(10) 0.055(5) 0.038(5) 0.062(6) 0.000(4) 0.008(5) 0.004(5)
C(11) 0.073(7) 0.052(6) 0.087(8) -0.019(5) 0.016(6) -0.019(6)
C(12) 0.069(7) 0.071(7) 0.058(7) -0.015(6) 0.013(5) -0.014(6)
C(13) 0.087(7) 0.086(8) 0.051(6) 0.012(7) -0.002(5) 0.007(7)
C(14) 0.078(7) 0.044(5) 0.059(7) 0.003(5) 0.007(5) 0.007(5)
C(15) 0.039(5) 0.038(5) 0.053(6) 0.005(4) 0.014(4) -0.007(4)
C(16) 0.047(5) 0.040(5) 0.069(6) 0.005(4) 0.019(5) -0.001(5)
C(17) 0.044(6) 0.053(6) 0.091(8) 0.005(5) -0.002(5) -0.019(6)
C(18) 0.058(7) 0.056(7) 0.110(9) -0.007(5) 0.036(7) -0.024(7)
C(19) 0.061(6) 0.059(6) 0.080(7) -0.007(5) 0.037(6) -0.010(6)
C(20) 0.047(5) 0.049(5) 0.064(6) 0.000(4) 0.016(5) -0.009(5)
C(21) 0.060(5) 0.027(4) 0.044(5) 0.006(4) 0.010(4) 0.008(4)
C(22) 0.054(5) 0.034(5) 0.044(5) -0.006(4) 0.025(4) 0.002(4)
C(23) 0.038(4) 0.034(5) 0.044(5) -0.005(4) 0.005(4) 0.004(4)
C(24) 0.050(5) 0.036(5) 0.047(5) -0.004(4) 0.021(4) -0.004(4)
C(25) 0.065(6) 0.044(5) 0.036(5) 0.010(4) 0.016(4) 0.000(4)
C(26) 0.051(5) 0.028(4) 0.061(6) 0.011(4) 0.017(5) 0.003(4)
C(27) 0.066(6) 0.044(5) 0.057(6) -0.001(5) -0.002(5) 0.008(5)
C(28) 0.064(6) 0.056(6) 0.048(6) 0.001(5) 0.007(5) -0.003(5)
C(29) 0.068(7) 0.099(9) 0.064(7) 0.005(6) 0.002(5) 0.010(6)
C(30) 0.18(1) 0.081(9) 0.060(8) -0.015(8) -0.038(8) -0.004(7)
C(40) 0.102(9) 0.11(1) 0.10(1) -0.007(8) -0.015(7) -0.007(8)

loop_
_atom_type_symbol
_atom_type_oxidation_number
_atom_type_number_in_cell
_atom_type_scat_dispersion_real
_atom_type_scat_dispersion_imag
_atom_type_scat_source
C 0 116 0.002 0.002
;International Tables for Crystallography
(1992, Vol. C, Tables 4.2.6.8 and 6.1.1.1)
;
H 0 128 0.000 0.000
;International Tables for Crystallography
(1992, Vol. C, Table 6.1.1.2)
;
N 0 8 0.004 0.003
;International Tables for Crystallography
(1992, Vol. C, Tables 4.2.6.8 and 6.1.1.1)
;
P 0 4 0.090 0.095
;International Tables for Crystallography
(1992, Vol. C, Tables 4.2.6.8 and 6.1.1.1)
;
Cl 0 20 0.132 0.159
;International Tables for Crystallography
(1992, Vol. C, Tables 4.2.6.8 and 6.1.1.1)
;
Ru 0 4 -1.420 0.836
;International Tables for Crystallography
(1992, Vol. C, Tables 4.2.6.8 and 6.1.1.1)
;

loop_
_geom_angle_atom_site_label_1
_geom_angle_atom_site_label_2
_geom_angle_atom_site_label_3
_geom_angle
_geom_angle_site_symmetry_1
_geom_angle_site_symmetry_2
_geom_angle_site_symmetry_3
_geom_angle_publ_flag
Cl(1) Ru(1) P(1) 88.06(8) . . . yes
Cl(1) Ru(1) N(1) 84.0(2) . . . yes
Cl(1) Ru(1) C(21) 92.0(2) . . . yes
Cl(1) Ru(1) C(22) 120.6(2) . . . yes
Cl(1) Ru(1) C(23) 157.9(2) . . . yes
Cl(1) Ru(1) C(24) 151.1(2) . . . yes
Cl(1) Ru(1) C(25) 114.7(2) . . . yes
Cl(1) Ru(1) C(26) 90.9(2) . . . yes
P(1) Ru(1) N(1) 89.3(2) . . . yes
P(1) Ru(1) C(21) 116.9(2) . . . yes
P(1) Ru(1) C(22) 92.6(2) . . . yes
P(1) Ru(1) C(23) 94.3(2) . . . yes
P(1) Ru(1) C(24) 120.4(2) . . . yes
P(1) Ru(1) C(25) 157.3(2) . . . yes
P(1) Ru(1) C(26) 153.8(2) . . . yes
N(1) Ru(1) C(21) 153.4(3) . . . yes
N(1) Ru(1) C(22) 155.4(3) . . . yes
N(1) Ru(1) C(23) 118.0(3) . . . yes
N(1) Ru(1) C(24) 90.7(3) . . . yes
N(1) Ru(1) C(25) 91.8(3) . . . yes
N(1) Ru(1) C(26) 116.6(3) . . . yes
C(21) Ru(1) C(22) 37.1(3) . . . yes
C(21) Ru(1) C(23) 67.4(3) . . . yes
C(21) Ru(1) C(24) 80.2(3) . . . yes
C(21) Ru(1) C(25) 66.0(3) . . . yes
C(21) Ru(1) C(26) 37.0(3) . . . yes
C(22) Ru(1) C(23) 37.4(3) . . . yes
C(22) Ru(1) C(24) 67.2(3) . . . yes
C(22) Ru(1) C(25) 77.2(3) . . . yes
C(22) Ru(1) C(26) 65.6(3) . . . yes
C(23) Ru(1) C(24) 36.9(2) . . . yes
C(23) Ru(1) C(25) 65.3(3) . . . yes
C(23) Ru(1) C(26) 77.4(3) . . . yes
C(24) Ru(1) C(25) 36.9(3) . . . yes
C(24) Ru(1) C(26) 66.2(3) . . . yes
C(25) Ru(1) C(26) 35.6(3) . . . yes
Ru(1) P(1) C(8) 107.8(3) . . . yes
Ru(1) P(1) C(9) 118.0(2) . . . yes
Ru(1) P(1) C(15) 115.9(2) . . . yes
C(8) P(1) C(9) 105.1(4) . . . yes
C(8) P(1) C(15) 105.4(4) . . . yes
C(9) P(1) C(15) 103.4(3) . . . yes
Ru(1) N(1) C(2) 128.4(5) . . . yes
Ru(1) N(1) C(6) 111.5(5) . . . yes
C(2) N(1) C(6) 117.8(7) . . . yes
C(2) N(7) C(8) 120.2(7) . . . yes
C(2) N(7) H(7n) 114.3 . . . no
C(8) N(7) H(7n) 118.8 . . . no
N(1) C(2) N(7) 119.6(8) . . . yes
N(1) C(2) C(3) 120.7(8) . . . yes
N(7) C(2) C(3) 119.7(8) . . . yes
C(2) C(3) C(4) 120.9(9) . . . yes
C(2) C(3) H(3) 119.6 . . . no
C(4) C(3) H(3) 119.6 . . . no
C(3) C(4) C(5) 117.6(9) . . . yes
C(3) C(4) H(4) 121.1 . . . no
C(5) C(4) H(4) 121.3 . . . no
C(4) C(5) C(6) 120.0(9) . . . yes
C(4) C(5) H(5) 120.0 . . . no
C(6) C(5) H(5) 120.1 . . . no
N(1) C(6) C(5) 122.2(8) . . . yes
N(1) C(6) H(6) 118.9 . . . no
C(5) C(6) H(6) 118.9 . . . no
P(1) C(8) N(7) 112.3(5) . . . yes
P(1) C(8) H(8b) 108.7 . . . no
P(1) C(8) H(8a) 108.8 . . . no
N(7) C(8) H(8b) 108.8 . . . no
N(7) C(8) H(8a) 108.8 . . . no
H(8b) C(8) H(8a) 109.5 . . . no
P(1) C(9) C(10) 121.4(6) . . . yes
P(1) C(9) C(14) 121.7(6) . . . yes
C(10) C(9) C(14) 116.9(8) . . . yes
C(9) C(10) C(11) 120.6(8) . . . yes
C(9) C(10) H(10) 119.7 . . . no
C(11) C(10) H(10) 119.7 . . . no
C(10) C(11) C(12) 120.2(8) . . . yes
C(10) C(11) H(11) 119.9 . . . no
C(12) C(11) H(11) 119.9 . . . no
C(11) C(12) C(13) 120.3(9) . . . yes
C(11) C(12) H(12) 119.8 . . . no
C(13) C(12) H(12) 119.9 . . . no
C(12) C(13) C(14) 119.9(9) . . . yes
C(12) C(13) H(13) 120.0 . . . no
C(14) C(13) H(13) 120.1 . . . no
C(9) C(14) C(13) 122.1(8) . . . yes
C(9) C(14) H(14) 118.9 . . . no
C(13) C(14) H(14) 119.0 . . . no
P(1) C(15) C(16) 121.0(6) . . . yes
P(1) C(15) C(20) 118.8(6) . . . yes
C(16) C(15) C(20) 120.0(7) . . . yes
C(15) C(16) C(17) 118.9(8) . . . yes
C(15) C(16) H(16) 120.5 . . . no
C(17) C(16) H(16) 120.6 . . . no
C(16) C(17) C(18) 121.0(9) . . . yes
C(16) C(17) H(17) 119.5 . . . no
C(18) C(17) H(17) 119.5 . . . no
C(17) C(18) C(19) 119.7(9) . . . yes
C(17) C(18) H(18) 120.2 . . . no
C(19) C(18) H(18) 120.1 . . . no
C(18) C(19) C(20) 121.1(9) . . . yes
C(18) C(19) H(19) 119.5 . . . no
C(20) C(19) H(19) 119.4 . . . no
C(15) C(20) C(19) 119.4(8) . . . yes
C(15) C(20) H(20) 120.3 . . . no
C(19) C(20) H(20) 120.3 . . . no
Ru(1) C(21) C(22) 70.6(4) . . . yes
Ru(1) C(21) C(26) 72.8(4) . . . yes
Ru(1) C(21) C(27) 129.3(6) . . . yes
C(22) C(21) C(26) 117.3(7) . . . yes
C(22) C(21) C(27) 121.2(7) . . . yes
C(26) C(21) C(27) 121.4(7) . . . yes
Ru(1) C(22) C(21) 72.3(4) . . . yes
Ru(1) C(22) C(23) 70.4(4) . . . yes
Ru(1) C(22) H(22) 130.3 . . . no
C(21) C(22) C(23) 120.6(7) . . . yes
C(21) C(22) H(22) 119.7 . . . no
C(23) C(22) H(22) 119.7 . . . no
Ru(1) C(23) C(22) 72.2(4) . . . yes
Ru(1) C(23) C(24) 73.3(4) . . . yes
Ru(1) C(23) H(23) 127.7 . . . no
C(22) C(23) C(24) 122.3(7) . . . yes
C(22) C(23) H(23) 118.9 . . . no
C(24) C(23) H(23) 118.9 . . . no
Ru(1) C(24) C(23) 69.9(4) . . . yes
Ru(1) C(24) C(25) 73.1(4) . . . yes
Ru(1) C(24) C(28) 129.8(6) . . . yes
C(23) C(24) C(25) 116.9(7) . . . yes
C(23) C(24) C(28) 124.3(7) . . . yes
C(25) C(24) C(28) 118.8(7) . . . yes
Ru(1) C(25) C(24) 70.0(4) . . . yes
Ru(1) C(25) C(26) 72.0(4) . . . yes
Ru(1) C(25) H(25) 131.9 . . . no
C(24) C(25) C(26) 121.6(7) . . . yes
C(24) C(25) H(25) 119.2 . . . no
C(26) C(25) H(25) 119.2 . . . no
Ru(1) C(26) C(21) 70.1(4) . . . yes
Ru(1) C(26) C(25) 72.4(4) . . . yes
Ru(1) C(26) H(26) 130.9 . . . no
C(21) C(26) C(25) 121.2(7) . . . yes
C(21) C(26) H(26) 119.4 . . . no
C(25) C(26) H(26) 119.4 . . . no
C(21) C(27) H(27a) 109.4 . . . no
C(21) C(27) H(27b) 109.5 . . . no
C(21) C(27) H(27c) 109.4 . . . no
H(27a) C(27) H(27b) 109.5 . . . no
H(27a) C(27) H(27c) 109.5 . . . no
H(27b) C(27) H(27c) 109.5 . . . no
C(24) C(28) C(29) 114.4(7) . . . yes
C(24) C(28) C(30) 108.5(7) . . . yes
C(24) C(28) H(28) 107.7 . . . no
C(29) C(28) C(30) 110.6(8) . . . yes
C(29) C(28) H(28) 107.7 . . . no
C(30) C(28) H(28) 107.7 . . . no
C(28) C(29) H(29b) 109.5 . . . no
C(28) C(29) H(29c) 109.5 . . . no
C(28) C(29) H(29a) 109.5 . . . no
H(29b) C(29) H(29c) 109.5 . . . no
H(29b) C(29) H(29a) 109.4 . . . no
H(29c) C(29) H(29a) 109.5 . . . no
C(28) C(30) H(30b) 109.5 . . . no
C(28) C(30) H(30c) 109.5 . . . no
C(28) C(30) H(30a) 109.5 . . . no
H(30b) C(30) H(30c) 109.5 . . . no
H(30b) C(30) H(30a) 109.4 . . . no
H(30c) C(30) H(30a) 109.5 . . . no
Cl(3) C(40) Cl(4) 109.9(7) . . . yes
Cl(3) C(40) Cl(5) 109.6(8) . . . yes
Cl(3) C(40) H(40) 108.5 . . . no
Cl(4) C(40) Cl(5) 111.7(7) . . . yes
Cl(4) C(40) H(40) 108.6 . . . no
Cl(5) C(40) H(40) 108.5 . . . no

loop_
_geom_bond_atom_site_label_1
_geom_bond_atom_site_label_2
_geom_bond_distance
_geom_bond_site_symmetry_1
_geom_bond_site_symmetry_2
_geom_bond_publ_flag
Ru(1) Cl(1) 2.382(2) . . yes
Ru(1) P(1) 2.296(2) . . yes
Ru(1) N(1) 2.158(6) . . yes
Ru(1) C(21) 2.229(7) . . yes
Ru(1) C(22) 2.208(7) . . yes
Ru(1) C(23) 2.184(7) . . yes
Ru(1) C(24) 2.228(7) . . yes
Ru(1) C(25) 2.268(7) . . yes
Ru(1) C(26) 2.264(7) . . yes
Cl(3) C(40) 1.72(1) . . yes
Cl(4) C(40) 1.67(1) . . yes
Cl(5) C(40) 1.67(1) . . yes
P(1) C(8) 1.825(8) . . yes
P(1) C(9) 1.811(8) . . yes
P(1) C(15) 1.828(7) . . yes
N(1) C(2) 1.337(9) . . yes
N(1) C(6) 1.367(9) . . yes
N(7) C(2) 1.364(9) . . yes
N(7) C(8) 1.439(9) . . yes
N(7) H(7n) 1.06 . . no
C(2) C(3) 1.41(1) . . yes
C(3) C(4) 1.35(1) . . yes
C(3) H(3) 0.95 . . no
C(4) C(5) 1.39(1) . . yes
C(4) H(4) 0.95 . . no
C(5) C(6) 1.37(1) . . yes
C(5) H(5) 0.95 . . no
C(6) H(6) 0.95 . . no
C(8) H(8b) 0.95 . . no
C(8) H(8a) 0.95 . . no
C(9) C(10) 1.40(1) . . yes
C(9) C(14) 1.38(1) . . yes
C(10) C(11) 1.39(1) . . yes
C(10) H(10) 0.95 . . no
C(11) C(12) 1.37(1) . . yes
C(11) H(11) 0.95 . . no
C(12) C(13) 1.34(1) . . yes
C(12) H(12) 0.95 . . no
C(13) C(14) 1.39(1) . . yes
C(13) H(13) 0.95 . . no
C(14) H(14) 0.95 . . no
C(15) C(16) 1.39(1) . . yes
C(15) C(20) 1.39(1) . . yes
C(16) C(17) 1.39(1) . . yes
C(16) H(16) 0.95 . . no
C(17) C(18) 1.37(1) . . yes
C(17) H(17) 0.95 . . no
C(18) C(19) 1.37(1) . . yes
C(18) H(18) 0.95 . . no
C(19) C(20) 1.38(1) . . yes
C(19) H(19) 0.95 . . no
C(20) H(20) 0.95 . . no
C(21) C(22) 1.41(1) . . yes
C(21) C(26) 1.43(1) . . yes
C(21) C(27) 1.48(1) . . yes
C(22) C(23) 1.41(1) . . yes
C(22) H(22) 0.95 . . no
C(23) C(24) 1.395(9) . . yes
C(23) H(23) 0.95 . . no
C(24) C(25) 1.42(1) . . yes
C(24) C(28) 1.52(1) . . yes
C(25) C(26) 1.38(1) . . yes
C(25) H(25) 0.95 . . no
C(26) H(26) 0.95 . . no
C(27) H(27a) 0.95 . . no
C(27) H(27b) 0.95 . . no
C(27) H(27c) 0.95 . . no
C(28) C(29) 1.50(1) . . yes
C(28) C(30) 1.51(1) . . yes
C(28) H(28) 0.95 . . no
C(29) H(29b) 0.95 . . no
C(29) H(29c) 0.95 . . no
C(29) H(29a) 0.95 . . no
C(30) H(30b) 0.95 . . no
C(30) H(30c) 0.95 . . no
C(30) H(30a) 0.95 . . no
C(40) H(40) 0.95 . . no

loop_
_geom_contact_atom_site_label_1
_geom_contact_atom_site_label_2
_geom_contact_distance
_geom_contact_site_symmetry_1
_geom_contact_site_symmetry_2
_geom_contact_publ_flag
Cl(1) C(18) 3.56(1) . 1_455 no
Cl(2) N(7) 3.175(6) . . no
Cl(2) C(40) 3.35(1) . 3_657 no
Cl(2) C(20) 3.517(9) . 2_646 no
Cl(2) C(4) 3.58(1) . 3_657 no
Cl(5) C(27) 3.525(9) . 2_546 no
C(16) C(22) 3.43(1) . 2_646 no
C(17) C(22) 3.29(1) . 2_646 no
C(17) C(21) 3.38(1) . 2_646 no

loop_
_geom_hbond_atom_site_label_D
_geom_hbond_atom_site_label_H
_geom_hbond_atom_site_label_A
_geom_hbond_distance_DH
_geom_hbond_distance_HA
_geom_hbond_distance_DA
_geom_hbond_angle_DHA
_geom_hbond_site_symmetry_A
N(7) H(7n) Cl(2) 1.06 2.24 3.175(6) 146.5 .
